data_1509184
loop_
_publ_author_name
'Morin, P.'
'Schmitt, D.'
'Pierre, J.'

_publ_section_title
;
 Magnetic structure and crystal field in cerium compounds
;
_journal_name_full 'Journal of Magnetism and Magnetic Materials'
_journal_page_first 249
_journal_page_last 256
_journal_paper_doi 10.1016/0304-8853(78)90128-2
_journal_volume 8
_journal_year 1978
_chemical_formula_sum 'Ag Ce'
_space_group_IT_number 123
_symmetry_space_group_name_Hall '-P 4 2'
_symmetry_space_group_name_H-M 'P 4/m m m'
_cell_angle_alpha 90
_cell_angle_beta 90
_cell_angle_gamma 90
_cell_formula_units_Z 1
_cell_length_a 3.739
_cell_length_b 3.739
_cell_length_c 3.811
_cell_volume 53.278
_citation_journal_id_ASTM JMMMDC
_cod_data_source_file silver1-2_146.cif
_cod_data_source_block Ag1Ce1
_cod_original_cell_volume 53.27824
_cod_original_formula_sum 'Ag1 Ce1'
_cod_database_code 1509184

loop_
_symmetry_equiv_pos_as_xyz
x,y,z
-y,x,z
-x,-y,z
y,-x,z
x,-y,-z
y,x,-z
-x,y,-z
-y,-x,-z
-x,-y,-z
y,-x,-z
x,y,-z
-y,x,-z
-x,y,z
-y,-x,z
x,-y,z
y,x,z

loop_
_atom_site_label
_atom_site_type_symbol
_atom_site_fract_x
_atom_site_fract_y
_atom_site_fract_z
_atom_site_occupancy
_atom_site_U_iso_or_equiv
Ag1 Ag 0 0 0 1 0.0
Ce1 Ce 0.5 0.5 0.5 1 0.0
